data_4501065
loop_
_publ_author_name
'Stilinovi\'c, Vladimir'
'Kaitner, Branko'

_publ_section_title
;
 Hydrogen Bonding in Pyridinium Picrates: From Discrete Ion Pairs to 3D
 Networks
;
_journal_issue 9
_journal_name_full 'Crystal Growth &amp; Design'
_journal_page_first 4110
_journal_paper_doi 10.1021/cg200684x
_journal_volume 11
_journal_year 2011
_chemical_absolute_configuration unk
_chemical_formula_moiety 'C6 H2 N3 O7, C5 H6 N3 O2'
_chemical_formula_sum 'C11 H8 N6 O9'
_chemical_formula_weight 368.23
_chemical_name_systematic
;
2amino-3-nitropyridinium picrate
;
_space_group_IT_number 43
_symmetry_cell_setting orthorhombic
_symmetry_space_group_name_Hall 'F 2 -2d'
_symmetry_space_group_name_H-M 'F d d 2'
_atom_sites_solution_hydrogens geom
_atom_sites_solution_primary direct
_atom_sites_solution_secondary difmap
_audit_creation_date 2010-10-12T16:36:01-00:00
_audit_creation_method 'WinGX routine CIF_UPDATE'
_cell_angle_alpha 90
_cell_angle_beta 90
_cell_angle_gamma 90
_cell_formula_units_Z 16
_cell_length_a 31.4591(16)
_cell_length_b 29.4170(12)
_cell_length_c 6.3940(3)
_cell_measurement_reflns_used 729
_cell_measurement_temperature 295(2)
_cell_measurement_theta_max 32.0
_cell_measurement_theta_min 4.6
_cell_volume 5917.2(5)
_computing_cell_refinement
;
CrysAlis RED 170 (Oxford Diffraction Poland Sp., 2003)
;
_computing_data_collection
;
CrysAlis CCD 170 (Oxford Diffraction Poland Sp., 2003)
;
_computing_data_reduction
;
CrysAlis RED 170 (Oxford Diffraction Poland Sp., 2003)
;
_computing_molecular_graphics 'ORTEP-3 (Farrugia, 1997)'
_computing_publication_material
;
WinGX (Farrugia, 1999) 
;
_computing_structure_refinement 'SHELXL-97 (Sheldrick, 2008)'
_computing_structure_solution 'SHELXS-97 (Sheldrick, 2008)'
_diffrn_ambient_temperature 295(2)
_diffrn_measured_fraction_theta_full 0.981
_diffrn_measured_fraction_theta_max 0.981
_diffrn_measurement_device_type
;
Oxford Diffraction Xcalibur CCD
diffractometer
;
_diffrn_measurement_method 'omega scan'
_diffrn_radiation_monochromator graphite
_diffrn_radiation_source 'fine-focus sealed tube'
_diffrn_radiation_type MoK\a
_diffrn_radiation_wavelength 0.71073
_diffrn_reflns_av_R_equivalents 0.0357
_diffrn_reflns_av_unetI/netI 0.0455
_diffrn_reflns_limit_h_max 38
_diffrn_reflns_limit_h_min -38
_diffrn_reflns_limit_k_max 36
_diffrn_reflns_limit_k_min -36
_diffrn_reflns_limit_l_max 7
_diffrn_reflns_limit_l_min -6
_diffrn_reflns_number 8847
_diffrn_reflns_theta_full 25.98
_diffrn_reflns_theta_max 25.98
_diffrn_reflns_theta_min 3.79
_exptl_absorpt_coefficient_mu 0.146
_exptl_absorpt_correction_type none
_exptl_crystal_colour yellow
_exptl_crystal_density_diffrn 1.653
_exptl_crystal_density_method 'not measured'
_exptl_crystal_description plate
_exptl_crystal_F_000 3008
_exptl_crystal_size_max 0.231
_exptl_crystal_size_mid 0.187
_exptl_crystal_size_min 0.043
_refine_diff_density_max 0.189
_refine_diff_density_min -0.156
_refine_diff_density_rms 0.035
_refine_ls_abs_structure_details 'Flack H D (1983), Acta Cryst. A39, 876-881'
_refine_ls_abs_structure_Flack 0(10)
_refine_ls_extinction_method none
_refine_ls_goodness_of_fit_ref 0.877
_refine_ls_hydrogen_treatment constr
_refine_ls_matrix_type full
_refine_ls_number_parameters 235
_refine_ls_number_reflns 1561
_refine_ls_number_restraints 1
_refine_ls_restrained_S_all 0.876
_refine_ls_R_factor_all 0.0579
_refine_ls_R_factor_gt 0.0335
_refine_ls_shift/su_max 0
_refine_ls_shift/su_mean 0
_refine_ls_structure_factor_coef Fsqd
_refine_ls_weighting_details 'calc w=1/[\s^2^(Fo^2^)+(0.0407P)^2^+0.0000P] where P=(Fo^2^+2Fc^2^)/3'
_refine_ls_weighting_scheme calc
_refine_ls_wR_factor_gt 0.0664
_refine_ls_wR_factor_ref 0.0704
_reflns_number_gt 1016
_reflns_number_total 1561
_reflns_threshold_expression >2sigma(I)
_cod_data_source_file cg200684x_si_002.cif
_cod_data_source_block 2-am-3-nitropy
_cod_database_code 4501065

loop_
_symmetry_equiv_pos_as_xyz
'x, y, z'
'-x, -y, z'
'-x+1/4, y+1/4, z+1/4'
'x+1/4, -y+1/4, z+1/4'
'x, y+1/2, z+1/2'
'-x, -y+1/2, z+1/2'
'-x+1/4, y+3/4, z+3/4'
'x+1/4, -y+3/4, z+3/4'
'x+1/2, y, z+1/2'
'-x+1/2, -y, z+1/2'
'-x+3/4, y+1/4, z+3/4'
'x+3/4, -y+1/4, z+3/4'
'x+1/2, y+1/2, z'
'-x+1/2, -y+1/2, z'
'-x+3/4, y+3/4, z+1/4'
'x+3/4, -y+3/4, z+1/4'

loop_
_atom_site_label
_atom_site_type_symbol
_atom_site_fract_x
_atom_site_fract_y
_atom_site_fract_z
_atom_site_U_iso_or_equiv
_atom_site_adp_type
_atom_site_occupancy
_atom_site_symmetry_multiplicity
_atom_site_calc_flag
_atom_site_refinement_flags
N6 N 0.49060(9) 0.20638(9) 0.1449(5) 0.0559(8) Uani 1 1 d .
N4 N 0.57016(7) 0.15316(7) 0.4917(4) 0.0424(6) Uani 1 1 d .
H4 H 0.5719 0.1377 0.6056 0.051 Uiso 1 1 calc R
N3 N 0.47937(8) 0.08160(9) 0.0972(5) 0.0527(8) Uani 1 1 d .
N1 N 0.63376(8) 0.08064(9) -0.0846(5) 0.0546(7) Uani 1 1 d .
N5 N 0.49851(8) 0.15356(8) 0.5391(5) 0.0549(7) Uani 1 1 d .
H5A H 0.5024 0.138 0.6515 0.066 Uiso 1 1 calc R
H5B H 0.4732 0.161 0.5015 0.066 Uiso 1 1 calc R
C7 C 0.53134(9) 0.16588(9) 0.4247(5) 0.0388(8) Uani 1 1 d .
O1 O 0.54771(6) 0.10463(8) -0.1792(4) 0.0648(7) Uani 1 1 d .
O8 O 0.45783(7) 0.19854(9) 0.2385(5) 0.0791(8) Uani 1 1 d .
O7 O 0.46966(7) 0.10953(9) -0.0315(5) 0.0902(10) Uani 1 1 d .
C1 C 0.55550(9) 0.08380(9) -0.0141(5) 0.0404(8) Uani 1 1 d .
O9 O 0.49170(9) 0.22673(9) -0.0186(5) 0.0902(10) Uani 1 1 d .
O5 O 0.55340(10) -0.00387(9) 0.6547(5) 0.0850(8) Uani 1 1 d .
O3 O 0.66684(7) 0.06012(9) -0.0590(5) 0.0851(9) Uani 1 1 d .
C5 C 0.53241(9) 0.04667(9) 0.3141(5) 0.0427(8) Uani 1 1 d .
H5 H 0.5107 0.0393 0.4066 0.051 Uiso 1 1 calc R
C6 C 0.52400(9) 0.07058(9) 0.1341(5) 0.0392(8) Uani 1 1 d .
C4 C 0.57365(10) 0.03381(9) 0.3547(5) 0.0461(9) Uani 1 1 d .
C2 C 0.59770(8) 0.06995(9) 0.0466(6) 0.0400(7) Uani 1 1 d .
C8 C 0.53050(8) 0.19077(8) 0.2336(5) 0.0405(7) Uani 1 1 d .
N2 N 0.58248(10) 0.00649(9) 0.5394(5) 0.0682(9) Uani 1 1 d .
C3 C 0.60636(9) 0.04513(9) 0.2231(5) 0.0462(8) Uani 1 1 d .
H3 H 0.634 0.0361 0.2531 0.055 Uiso 1 1 calc R
C9 C 0.56738(10) 0.20142(9) 0.1331(5) 0.0483(8) Uani 1 1 d .
H9 H 0.5665 0.2184 0.0105 0.058 Uiso 1 1 calc R
C11 C 0.60647(10) 0.16324(10) 0.3899(6) 0.0518(9) Uani 1 1 d .
H11 H 0.6323 0.1534 0.4442 0.062 Uiso 1 1 calc R
O2 O 0.63127(7) 0.11044(11) -0.2125(5) 0.1054(12) Uani 1 1 d .
O6 O 0.45282(7) 0.06241(10) 0.2008(6) 0.1058(12) Uani 1 1 d .
C10 C 0.60601(10) 0.18732(10) 0.2113(6) 0.0555(9) Uani 1 1 d .
H10 H 0.6312 0.1943 0.1421 0.067 Uiso 1 1 calc R
O4 O 0.61886(9) -0.00626(12) 0.5652(6) 0.1327(16) Uani 1 1 d .

loop_
_atom_site_aniso_label
_atom_site_aniso_U_11
_atom_site_aniso_U_22
_atom_site_aniso_U_33
_atom_site_aniso_U_23
_atom_site_aniso_U_13
_atom_site_aniso_U_12
N6 0.061(2) 0.0537(16) 0.053(2) 0.0085(16) -0.0103(17) 0.0044(14)
N4 0.0368(13) 0.0531(14) 0.0372(18) 0.0126(12) 0.0015(13) -0.0004(11)
N3 0.0397(15) 0.0507(16) 0.068(2) 0.0136(15) 0.0038(15) 0.0019(13)
N1 0.0408(15) 0.0672(17) 0.056(2) 0.0125(16) 0.0044(16) 0.0062(13)
N5 0.0375(13) 0.0776(17) 0.0497(18) 0.0175(15) 0.0052(14) 0.0085(13)
C7 0.0364(16) 0.0412(16) 0.039(2) 0.0018(14) 0.0031(16) 0.0001(13)
O1 0.0413(11) 0.0976(18) 0.0555(19) 0.0396(15) -0.0021(12) 0.0015(12)
O8 0.0518(14) 0.113(2) 0.072(2) 0.0231(17) -0.0017(15) 0.0198(14)
O7 0.0475(13) 0.110(2) 0.113(3) 0.060(2) 0.0051(16) 0.0195(14)
C1 0.0395(16) 0.0425(15) 0.039(2) 0.0116(15) -0.0019(16) -0.0001(13)
O9 0.0899(19) 0.1011(19) 0.080(2) 0.0547(19) -0.0263(17) -0.0053(14)
O5 0.103(2) 0.0935(18) 0.059(2) 0.0352(15) 0.0006(18) -0.0119(17)
O3 0.0425(12) 0.116(2) 0.096(3) 0.0266(17) 0.0070(14) 0.0121(14)
C5 0.0464(19) 0.0405(16) 0.041(2) 0.0045(15) 0.0036(16) -0.0108(14)
C6 0.0335(15) 0.0402(15) 0.044(2) 0.0071(15) -0.0020(14) 0.0004(12)
C4 0.056(2) 0.0424(17) 0.040(2) 0.0105(14) -0.0124(18) -0.0080(15)
C2 0.0353(16) 0.0448(15) 0.040(2) 0.0054(14) 0.0040(15) 0.0004(13)
C8 0.0486(17) 0.0340(15) 0.039(2) 0.0016(14) -0.0039(17) 0.0022(13)
N2 0.072(2) 0.0699(19) 0.063(2) 0.0313(17) -0.024(2) -0.0218(17)
C3 0.0411(16) 0.0463(17) 0.051(3) 0.0068(16) -0.0116(18) -0.0027(13)
C9 0.057(2) 0.0473(17) 0.041(2) 0.0113(15) -0.0006(18) -0.0057(15)
C11 0.0398(16) 0.0614(19) 0.054(3) 0.0111(17) -0.0010(17) -0.0026(15)
O2 0.0543(14) 0.152(3) 0.110(3) 0.077(2) 0.0267(17) 0.0212(16)
O6 0.0422(14) 0.126(2) 0.150(3) 0.079(2) 0.0135(18) -0.0029(14)
C10 0.0485(19) 0.0615(19) 0.057(3) 0.0183(18) 0.0135(19) -0.0109(16)
O4 0.0720(18) 0.181(3) 0.145(4) 0.114(3) -0.048(2) -0.019(2)

loop_
_atom_type_symbol
_atom_type_description
_atom_type_scat_dispersion_real
_atom_type_scat_dispersion_imag
_atom_type_scat_source
C C 0.0033 0 'International Tables Vol C Tables 4.2.6.8 and 6.1.1.4'
H H 0 0 'International Tables Vol C Tables 4.2.6.8 and 6.1.1.4'
N N 0.0061 0 'International Tables Vol C Tables 4.2.6.8 and 6.1.1.4'
O O 0.0106 0 'International Tables Vol C Tables 4.2.6.8 and 6.1.1.4'

loop_
_geom_angle_atom_site_label_1
_geom_angle_atom_site_label_2
_geom_angle_atom_site_label_3
_geom_angle
O9 N6 O8 123.1(3)
O9 N6 C8 118.1(3)
O8 N6 C8 118.8(3)
C7 N4 C11 123.6(3)
C7 N4 H4 118.2
C11 N4 H4 118.2
O7 N3 O6 121.3(3)
O7 N3 C6 120.4(3)
O6 N3 C6 118.2(3)
O2 N1 O3 120.7(3)
O2 N1 C2 120.2(3)
O3 N1 C2 119.1(3)
C7 N5 H5A 120
C7 N5 H5B 120
H5A N5 H5B 120
N5 C7 N4 117.3(3)
N5 C7 C8 127.1(3)
N4 C7 C8 115.6(3)
O1 C1 C6 124.1(3)
O1 C1 C2 123.3(3)
C6 C1 C2 112.6(3)
C6 C5 C4 118.7(3)
C6 C5 H5 120.7
C4 C5 H5 120.7
C5 C6 C1 124.2(3)
C5 C6 N3 115.7(3)
C1 C6 N3 120.1(3)
C3 C4 C5 121.7(3)
C3 C4 N2 119.3(3)
C5 C4 N2 119.0(3)
C3 C2 C1 123.7(3)
C3 C2 N1 115.9(3)
C1 C2 N1 120.3(3)
C9 C8 C7 120.4(3)
C9 C8 N6 118.6(3)
C7 C8 N6 120.9(3)
O5 N2 O4 123.3(3)
O5 N2 C4 119.2(3)
O4 N2 C4 117.4(3)
C4 C3 C2 119.0(3)
C4 C3 H3 120.5
C2 C3 H3 120.5
C8 C9 C10 120.7(3)
C8 C9 H9 119.6
C10 C9 H9 119.6
C10 C11 N4 121.1(3)
C10 C11 H11 119.4
N4 C11 H11 119.4
C11 C10 C9 118.5(3)
C11 C10 H10 120.8
C9 C10 H10 120.8

loop_
_geom_bond_atom_site_label_1
_geom_bond_atom_site_label_2
_geom_bond_distance
N6 O9 1.205(3)
N6 O8 1.214(4)
N6 C8 1.452(4)
N4 C7 1.347(3)
N4 C11 1.348(4)
N4 H4 0.86
N3 O7 1.202(3)
N3 O6 1.206(3)
N3 C6 1.460(4)
N1 O2 1.201(3)
N1 O3 1.214(3)
N1 C2 1.446(4)
N5 C7 1.316(4)
N5 H5A 0.86
N5 H5B 0.86
C7 C8 1.425(4)
O1 C1 1.245(3)
C1 C6 1.425(4)
C1 C2 1.442(4)
O5 N2 1.214(4)
C5 C6 1.375(4)
C5 C4 1.376(4)
C5 H5 0.93
C4 C3 1.370(4)
C4 N2 1.455(4)
C2 C3 1.371(4)
C8 C9 1.363(4)
N2 O4 1.216(4)
C3 H3 0.93
C9 C10 1.378(4)
C9 H9 0.93
C11 C10 1.344(4)
C11 H11 0.93
C10 H10 0.93
